data_4020040
loop_
_publ_author_name
'Kenji Kobayashi'
'Norifumi Kobayashi'
'Masahiro Ikuta'
'Bruno Therrien'
'Shigeru Sakamoto'
'Kentaro Yamaguchi'

_journal_name_full 'Journal of Organic Chemistry'
_journal_page_first 749
_journal_page_last 752
_journal_paper_doi 10.1021/jo048521i
_journal_volume 70
_journal_year 2005
_chemical_formula_sum 'C55 H53 O12.5'
_chemical_formula_weight 914.02
_space_group_IT_number 2
_symmetry_cell_setting triclinic
_symmetry_Int_Tables_number 2
_symmetry_space_group_name_Hall '-P 1'
_symmetry_space_group_name_H-M 'P -1'
_cell_angle_alpha 92.762(4)
_cell_angle_beta 102.061(4)
_cell_angle_gamma 111.491(4)
_cell_formula_units_Z 2
_cell_length_a 11.637(4)
_cell_length_b 13.290(4)
_cell_length_c 18.076(5)
_cell_measurement_reflns_used 0
_cell_measurement_temperature 100.2
_cell_measurement_theta_max 0.0
_cell_measurement_theta_min 0.0
_cell_volume 2519.9(12)
_diffrn_ambient_temperature 100.2
_diffrn_measurement_device 'Rigaku CCD'
_diffrn_measurement_method \w-2\q
_diffrn_orient_matrix_UB_11 0.00000
_diffrn_orient_matrix_UB_12 0.00000
_diffrn_orient_matrix_UB_13 0.00000
_diffrn_orient_matrix_UB_21 0.00000
_diffrn_orient_matrix_UB_22 0.00000
_diffrn_orient_matrix_UB_23 0.00000
_diffrn_orient_matrix_UB_31 0.00000
_diffrn_orient_matrix_UB_32 0.00000
_diffrn_orient_matrix_UB_33 0.00000
_diffrn_radiation_detector 'scintillation counter'
_diffrn_radiation_monochromator graphite
_diffrn_radiation_source 'Rigaku rotating anode'
_diffrn_radiation_type 'Mo K\a'
_diffrn_radiation_wavelength 0.7107
_diffrn_reflns_av_R_equivalents 0.05100
_diffrn_reflns_av_sigmaI/netI 0.135
_diffrn_reflns_limit_h_max 15
_diffrn_reflns_limit_h_min -11
_diffrn_reflns_limit_k_max 17
_diffrn_reflns_limit_k_min -15
_diffrn_reflns_limit_l_max 23
_diffrn_reflns_limit_l_min -22
_diffrn_reflns_number 15318
_diffrn_reflns_reduction_process 'Lp corrections applied'
_diffrn_reflns_theta_max 28.58
_diffrn_reflns_theta_min 1.16
_diffrn_standards_decay_% 0.00
_diffrn_standards_interval_count 0
_diffrn_standards_number 0
_exptl_absorpt_coefficient_mu 0.085
_exptl_absorpt_correction_type none
_exptl_crystal_colour clear
_exptl_crystal_density_diffrn 1.205
_exptl_crystal_density_meas ?
_exptl_crystal_description prism
_exptl_crystal_F_000 966.00
_exptl_crystal_size_max 0.50
_exptl_crystal_size_mid 0.15
_exptl_crystal_size_min 0.15
_reflns_number_gt 3714
_reflns_number_total 11227
_reflns_threshold_expression I>3.00\s(I)
_cod_original_formula_sum 'C55 H53 O12.50'
_cod_database_code 4020040

loop_
_symmetry_equiv_pos_as_xyz
'+x,   +y,   +z'
'-x,   -y,   -z'

loop_
_atom_site_label
_atom_site_fract_x
_atom_site_fract_y
_atom_site_fract_z
_atom_site_U_iso_or_equiv
_atom_site_occupancy
_atom_site_refinement_flags
_atom_site_adp_type
_atom_site_calc_flag
_atom_site_calc_attached_atom
O(1) 0.7604(3) 0.1722(2) 0.1070(2) 0.0359(10) 1.000 . Uani d ?
O(2) 0.9098(3) 0.1460(3) 0.1949(2) 0.0439(11) 1.000 . Uani d ?
O(3) -0.2200(7) -0.1691(4) -0.4526(4) 0.165(3) 1.000 . Uani d ?
O(4) -0.3899(5) -0.3108(4) -0.5241(3) 0.112(2) 1.000 . Uani d ?
O(5) 1.2060(5) -0.5721(6) 0.5815(3) 0.125(2) 1.000 . Uani d ?
O(6) 1.0979(4) -0.6219(4) 0.6649(2) 0.064(1) 1.000 . Uani d ?
O(7) 0.5000 0.0000 0.5000 0.315(9) 0.500 S Uani d ?
O(8) 0.1995(8) 0.0599(8) 0.5985(4) 0.189(4) 1.000 . Uani d ?
O(9) 0.5232(12) 0.1571(11) 0.6731(10) 0.344(8) 1.000 . Uani d ?
O(10) 0.9465(7) 0.0486(7) 0.6529(4) 0.188(3) 1.000 . Uani d ?
O(11) 0.4016(5) 0.4386(6) 0.6871(3) 0.137(3) 1.000 . Uani d ?
O(12) 0.7737(4) 0.4707(3) 0.2047(2) 0.060(1) 1.000 . Uani d ?
O(13) 0.8964(3) 0.3783(3) 0.1309(2) 0.0417(11) 1.000 . Uani d ?
C(1) 0.0762(4) -0.8887(4) 0.0167(3) 0.0215(13) 1.000 . Uani d ?
C(2) 0.1587(4) -0.7698(3) 0.0362(3) 0.0200(13) 1.000 . Uani d ?
C(3) 0.2668(5) -0.7277(4) 0.0113(3) 0.043(2) 1.000 . Uani d ?
C(4) 0.3458(5) -0.6164(4) 0.0292(3) 0.048(2) 1.000 . Uani d ?
C(5) 0.3161(5) -0.5469(4) 0.0737(3) 0.0245(13) 1.000 . Uani d ?
C(6) 0.2075(5) -0.5913(4) 0.1011(3) 0.035(2) 1.000 . Uani d ?
C(7) 0.1298(5) -0.7008(4) 0.0817(3) 0.036(2) 1.000 . Uani d ?
C(8) 0.3968(5) -0.4328(4) 0.0913(3) 0.029(1) 1.000 . Uani d ?
C(9) 0.4667(5) -0.3388(4) 0.1053(3) 0.031(2) 1.000 . Uani d ?
C(10) 0.5496(5) -0.2239(4) 0.1186(3) 0.027(1) 1.000 . Uani d ?
C(11) 0.5167(5) -0.1509(4) 0.0742(3) 0.034(2) 1.000 . Uani d ?
C(12) 0.5994(5) -0.0418(4) 0.0862(3) 0.030(1) 1.000 . Uani d ?
C(13) 0.7137(5) -0.0043(4) 0.1391(3) 0.0235(13) 1.000 . Uani d ?
C(14) 0.7473(5) -0.0771(4) 0.1832(3) 0.031(2) 1.000 . Uani d ?
C(15) 0.6649(5) -0.1869(4) 0.1743(3) 0.035(2) 1.000 . Uani d ?
C(16) 0.8056(5) 0.1116(4) 0.1508(3) 0.032(2) 1.000 . Uani d ?
C(17) -0.0335(4) -0.9260(3) -0.0434(3) 0.0214(13) 1.000 . Uani d ?
C(18) -0.0660(5) -0.8472(3) -0.0923(3) 0.0243(13) 1.000 . Uani d ?
C(19) -0.0305(6) -0.7337(5) -0.1896(4) 0.051(2) 1.000 . Uani d ?
C(20) -0.0033(6) -0.8071(5) -0.1455(4) 0.050(2) 1.000 . Uani d ?
C(21) -0.1263(5) -0.7010(4) -0.1823(3) 0.0244(13) 1.000 . Uani d ?
C(22) -0.1942(5) -0.7422(5) -0.1294(3) 0.045(2) 1.000 . Uani d ?
C(23) -0.1625(5) -0.8142(4) -0.0835(3) 0.039(2) 1.000 . Uani d ?
C(24) -0.1560(5) -0.6252(4) -0.2313(3) 0.029(1) 1.000 . Uani d ?
C(25) -0.1792(5) -0.5633(4) -0.2704(3) 0.032(2) 1.000 . Uani d ?
C(26) -0.2066(5) -0.4858(4) -0.3194(3) 0.034(2) 1.000 . Uani d ?
C(27) -0.1413(5) -0.3736(4) -0.2992(3) 0.034(2) 1.000 . Uani d ?
C(28) -0.1690(6) -0.3018(4) -0.3448(3) 0.046(2) 1.000 . Uani d ?
C(29) -0.2644(6) -0.3431(5) -0.4126(4) 0.056(2) 1.000 . Uani d ?
C(30) -0.3286(5) -0.4582(5) -0.4357(3) 0.047(2) 1.000 . Uani d ?
C(31) -0.3010(5) -0.5275(4) -0.3882(3) 0.039(2) 1.000 . Uani d ?
C(32) -0.2943(8) -0.2704(6) -0.4681(5) 0.103(3) 1.000 . Uani d ?
C(33) 0.1103(4) -0.9625(4) 0.0597(3) 0.0210(13) 1.000 . Uani d ?
C(34) 0.2247(4) -0.9225(4) 0.1276(3) 0.0227(13) 1.000 . Uani d ?
C(35) 0.3440(5) -0.9059(5) 0.1139(4) 0.054(2) 1.000 . Uani d ?
C(36) 0.4519(5) -0.8635(5) 0.1747(4) 0.053(2) 1.000 . Uani d ?
C(37) 0.4418(5) -0.8381(4) 0.2460(3) 0.038(2) 1.000 . Uani d ?
C(38) 0.3229(6) -0.8569(7) 0.2590(4) 0.075(2) 1.000 . Uani d ?
C(39) 0.2165(5) -0.8971(6) 0.1964(3) 0.056(2) 1.000 . Uani d ?
C(40) 0.5549(6) -0.7940(5) 0.3095(4) 0.055(2) 1.000 . Uani d ?
C(41) 0.6492(6) -0.7574(5) 0.3594(4) 0.053(2) 1.000 . Uani d ?
C(42) 0.7616(5) -0.7148(5) 0.4204(3) 0.048(2) 1.000 . Uani d ?
C(43) 0.8813(6) -0.6670(5) 0.4036(3) 0.060(2) 1.000 . Uani d ?
C(44) 0.9904(6) -0.6322(5) 0.4635(4) 0.060(2) 1.000 . Uani d ?
C(45) 0.9844(5) -0.6427(4) 0.5380(3) 0.039(2) 1.000 . Uani d ?
C(46) 0.8654(6) -0.6892(5) 0.5537(3) 0.052(2) 1.000 . Uani d ?
C(47) 0.7535(5) -0.7248(5) 0.4962(4) 0.057(2) 1.000 . Uani d ?
C(48) 1.0986(6) -0.6118(5) 0.6014(3) 0.046(2) 1.000 . Uani d ?
C(49) 0.8953(6) 0.4297(4) 0.0605(3) 0.046(2) 1.000 . Uani d ?
C(50) 0.6938(9) 0.5099(8) 0.1495(5) 0.114(3) 1.000 . Uani d ?
C(51) 0.408(2) 0.039(2) 0.463(2) 0.79(1) 1.000 . Uani d ?
C(52) 0.158(2) -0.0541(8) 0.5969(6) 0.271(7) 1.000 . Uani d ?
C(53) 1.061(1) 0.1369(9) 0.6679(7) 0.159(5) 1.000 . Uani d ?
C(54) 0.4264(13) 0.2273(10) 0.6455(7) 0.161(5) 1.000 . Uani d ?
C(55) 0.5028(7) 0.5480(7) 0.7201(4) 0.098(3) 1.000 . Uani d ?
H(1) 0.2885 -0.7760 -0.0263 0.074 1.000 . Uiso c ?
H(2) 0.4157 -0.5869 0.0103 0.057 1.000 . Uiso c ?
H(3) 0.1927 -0.5398 0.1344 0.034 1.000 . Uiso c ?
H(4) 0.0489 -0.7329 0.1020 0.058 1.000 . Uiso c ?
H(5) 0.4412 -0.1698 0.0333 0.035 1.000 . Uiso c ?
H(6) 0.5725 0.0073 0.0600 0.025 1.000 . Uiso c ?
H(7) 0.8415 -0.0468 0.2247 0.045 1.000 . Uiso c ?
H(8) 0.6854 -0.2409 0.2140 0.039 1.000 . Uiso c ?
H(9) 0.8126 0.2521 0.1303 0.066 1.000 . Uiso c ?
H(10) 0.0468 -0.8342 -0.1436 0.063 1.000 . Uiso c ?
H(11) 0.0087 -0.7119 -0.2276 0.070 1.000 . Uiso c ?
H(12) -0.2645 -0.7308 -0.1287 0.042 1.000 . Uiso c ?
H(13) -0.2129 -0.8501 -0.0451 0.057 1.000 . Uiso c ?
H(14) -0.0846 -0.3413 -0.2540 0.038 1.000 . Uiso c ?
H(15) -0.1147 -0.2166 -0.3249 0.048 1.000 . Uiso c ?
H(16) -0.3849 -0.4857 -0.4794 0.029 1.000 . Uiso c ?
H(17) -0.3450 -0.6085 -0.4080 0.074 1.000 . Uiso c ?
H(18) 0.3515 -0.9345 0.0531 0.055 1.000 . Uiso c ?
H(19) 0.3070 -0.8553 0.3198 0.089 1.000 . Uiso c ?
H(20) 0.1336 -0.9120 0.2097 0.078 1.000 . Uiso c ?
H(21) 0.8884 -0.6516 0.3448 0.083 1.000 . Uiso c ?
H(22) 0.5365 -0.8611 0.1619 0.098 1.000 . Uiso c ?
H(23) 0.8583 -0.6997 0.5987 0.054 1.000 . Uiso c ?
H(24) 0.6630 -0.7686 0.5054 0.057 1.000 . Uiso c ?
H(25) 1.0729 -0.6062 0.4442 0.075 1.000 . Uiso c ?

loop_
_atom_type_symbol
_atom_type_oxidation_number
_atom_type_number_in_cell
_atom_type_scat_dispersion_real
_atom_type_scat_dispersion_imag
_atom_type_scat_source
C 0 110 0.002 0.002
;International Tables for Crystallography
(1992, Vol. C, Table 6.1.1.2)
;
H 0 106 0.000 0.000
;International Tables for Crystallography
(1992, Vol. C, Table 6.1.1.2)
;
O 0 25 0.008 0.006
;International Tables for Crystallography
(1992, Vol. C, Table 6.1.1.2)
;
